data_7213206
loop_
_publ_author_name
'Busfield, W. Ken'
'Byriel, Karl A.'
'Grice, I. Darren'
'Jenkins, Ian D.'
'Lynch, Daniel E.'

_publ_section_title
;
 The stereoselectivity of addition of benzoyloxyl radicals to
 trans-\D2-octalin
;
_journal_issue 4
_journal_name_full 'Journal of the Chemical Society, Perkin Transactions 2'
_journal_page_first 757
_journal_paper_doi 10.1039/a908455j
_journal_year 2000
_chemical_formula_moiety 'C29 H37 N O3'
_chemical_formula_sum 'C29 H37 N O3'
_chemical_formula_weight 111.90
_chemical_name_systematic
;
2(ax)-benzoyloxy-3(ax)-(1,1,3,3-tetramethyl-2,3-dihydro-isoindol-2-ylo
xy)-trans-
decalin
;
_space_group_IT_number 14
_symmetry_cell_setting monoclinic
_symmetry_space_group_name_Hall '-P 2yn'
_symmetry_space_group_name_H-M 'P 1 21/n 1'
_atom_sites_solution_hydrogens difmap
_atom_sites_solution_primary direct
_atom_sites_solution_secondary difmap
_cell_angle_alpha 90.00
_cell_angle_beta 98.12(2)
_cell_angle_gamma 90.00
_cell_formula_units_Z 4
_cell_length_a 14.904(6)
_cell_length_b 10.0510(10)
_cell_length_c 17.289(9)
_cell_measurement_reflns_used 25
_cell_measurement_temperature 296(2)
_cell_measurement_theta_max 14
_cell_measurement_theta_min 6
_cell_volume 2563.9(17)
_computing_cell_refinement 'MolEN (Fair,1990)'
_computing_data_collection 'MolEN (Fair,1990)'
_computing_data_reduction 'MolEN (Fair,1990)'
_computing_structure_refinement 'SHELX-76(Sheldrick, 1976)'
_computing_structure_solution 'SHELXS-86(Sheldrick, 1986)'
_diffrn_ambient_temperature 296(2)
_diffrn_measurement_device_type 'Enraf-Nonius CAD-4'
_diffrn_measurement_method 2\q/\w
_diffrn_radiation_monochromator graphite
_diffrn_radiation_source 'fine-focus sealed tube'
_diffrn_radiation_type MoK\a
_diffrn_radiation_wavelength 0.71073
_diffrn_reflns_limit_h_max 17
_diffrn_reflns_limit_h_min 0
_diffrn_reflns_limit_k_max 11
_diffrn_reflns_limit_k_min 0
_diffrn_reflns_limit_l_max 20
_diffrn_reflns_limit_l_min -20
_diffrn_reflns_number 4984
_diffrn_reflns_theta_full 25.0
_diffrn_reflns_theta_max 25.0
_diffrn_reflns_theta_min 1.0
_diffrn_standards_decay_% 1
_diffrn_standards_interval_count 200
_diffrn_standards_number 3
_exptl_absorpt_coefficient_mu 0.7
_exptl_absorpt_correction_type none
_exptl_crystal_colour colourless
_exptl_crystal_density_diffrn 1.160
_exptl_crystal_density_meas ?
_exptl_crystal_density_method 'not measured'
_exptl_crystal_description prism
_exptl_crystal_F_000 968
_exptl_crystal_size_max 0.36
_exptl_crystal_size_mid 0.18
_exptl_crystal_size_min 0.10
_refine_diff_density_max 0.14
_refine_diff_density_min -0.16
_refine_ls_extinction_method none
_refine_ls_hydrogen_treatment refall
_refine_ls_matrix_type blocked
_refine_ls_number_parameters 446
_refine_ls_number_reflns 4500
_refine_ls_number_restraints 0
_refine_ls_restrained_S_all 0.95
_refine_ls_R_factor_gt 0.040
_refine_ls_shift/su_max 0.16
_refine_ls_shift/su_mean 0.05
_refine_ls_structure_factor_coef F
_refine_ls_weighting_details w=1/[\s^2^(Fo)+0.002542xF^2^]
_refine_ls_weighting_scheme calc
_refine_ls_wR_factor_gt 0.044
_reflns_number_gt 1928
_reflns_number_total 4500
_reflns_threshold_expression I>2.5\s(Io)
_cod_data_source_file a908455jsup1.cif
_cod_data_source_block product_3
_cod_depositor_comments
;
The following automatic conversions were performed:

'_exptl_crystal_density_meas' value 'none' was changed to '?' - the
value is perceived as not measured.

Automatic conversion script
Id: cif_fix_values 3008 2015-01-20 13:52:24Z robertas 

The following automatic conversions were performed:

'_refine_ls_weighting_scheme' value 'calc
w=1/[\s^2^(Fo)+0.002542xF^2^]' was changed to 'calc'. New tag
'_refine_ls_weighting_details' was created. The value of the new tag
was set to 'w=1/[\s^2^(Fo)+0.002542xF^2^]'.

Automatic conversion script
Id: cif_fix_values 3143 2015-03-26 13:38:13Z robertas 
;
_cod_original_sg_symbol_H-M 'P 1 2~1~/n 1 '
_cod_database_code 7213206

loop_
_symmetry_equiv_pos_as_xyz
'x, y, z'
'-x+1/2, y+1/2, -z+1/2'
'-x, -y, -z'
'x-1/2, -y-1/2, z-1/2'

loop_
_atom_site_label
_atom_site_type_symbol
_atom_site_fract_x
_atom_site_fract_y
_atom_site_fract_z
_atom_site_U_iso_or_equiv
_atom_site_adp_type
_atom_site_occupancy
_atom_site_calc_flag
O1 O 0.03543(15) 0.1918(2) 0.33195(12) 0.0456(8) Uani 1 d
O2 O 0.06297(16) 0.2929(3) 0.53419(12) 0.0517(9) Uani 1 d
O3 O -0.08011(18) 0.3650(3) 0.50460(15) 0.0733(11) Uani 1 d
N1 N -0.00854(18) 0.0848(3) 0.28586(15) 0.0423(10) Uani 1 d
C2 C -0.1077(2) 0.1140(4) 0.2600(2) 0.0497(14) Uani 1 d
C211 C -0.1312(4) 0.2607(5) 0.2459(4) 0.076(2) Uani 1 d
C212 C -0.1632(3) 0.0583(7) 0.3208(3) 0.076(2) Uani 1 d
C3 C -0.1211(3) 0.0350(4) 0.18543(19) 0.0475(14) Uani 1 d
C4 C -0.2016(3) -0.0128(4) 0.1439(3) 0.0622(17) Uani 1 d
C5 C -0.1982(4) -0.0841(5) 0.0757(3) 0.0705(19) Uani 1 d
C6 C -0.1171(4) -0.1073(5) 0.0503(3) 0.0710(19) Uani 1 d
C7 C -0.0369(3) -0.0616(4) 0.0912(2) 0.0608(17) Uani 1 d
C8 C -0.0393(3) 0.0094(4) 0.1598(2) 0.0464(14) Uani 1 d
C9 C 0.0384(3) 0.0655(4) 0.2154(2) 0.0489(12) Uani 1 d
C911 C 0.0754(5) 0.1937(6) 0.1835(3) 0.078(2) Uani 1 d
C912 C 0.1134(3) -0.0369(6) 0.2358(3) 0.074(2) Uani 1 d
C10 C 0.0395(3) 0.1648(4) 0.41414(19) 0.0441(14) Uani 1 d
C11 C 0.0985(3) 0.0466(4) 0.4414(3) 0.0472(16) Uani 1 d
C12 C 0.1999(2) 0.0699(4) 0.4407(2) 0.0432(12) Uani 1 d
C13 C 0.2562(3) -0.0514(4) 0.4717(3) 0.0592(17) Uani 1 d
C14 C 0.3569(3) -0.0278(5) 0.4723(3) 0.0695(19) Uani 1 d
C15 C 0.3881(3) 0.0980(5) 0.5161(3) 0.077(2) Uani 1 d
C16 C 0.3325(3) 0.2176(5) 0.4847(3) 0.0644(17) Uani 1 d
C17 C 0.2315(2) 0.1954(4) 0.4851(2) 0.0468(12) Uani 1 d
C18 C 0.1750(3) 0.3132(4) 0.4507(3) 0.0492(16) Uani 1 d
C19 C 0.0752(3) 0.2950(4) 0.4517(2) 0.0466(14) Uani 1 d
C20 C -0.0160(3) 0.3366(4) 0.5527(2) 0.0513(14) Uani 1 d
C21 C -0.0152(3) 0.3497(4) 0.6383(2) 0.0486(14) Uani 1 d
C22 C 0.0621(3) 0.3225(4) 0.6910(2) 0.0578(17) Uani 1 d
C23 C 0.0612(3) 0.3393(5) 0.7701(3) 0.0731(19) Uani 1 d
C24 C -0.0154(4) 0.3851(5) 0.7971(3) 0.081(2) Uani 1 d
C25 C -0.0919(4) 0.4126(5) 0.7452(3) 0.080(2) Uani 1 d
C26 C -0.0923(3) 0.3930(4) 0.6666(3) 0.0669(17) Uani 1 d
H21 H -0.194(3) 0.279(5) 0.227(2) 0.094(15) Uiso 1 d
H22 H -0.096(3) 0.297(4) 0.206(2) 0.075(14) Uiso 1 d
H23 H -0.112(3) 0.309(5) 0.291(3) 0.106(18) Uiso 1 d
H24 H -0.155(3) 0.118(4) 0.368(3) 0.092(15) Uiso 1 d
H25 H -0.139(3) -0.032(5) 0.334(2) 0.080(17) Uiso 1 d
H26 H -0.227(3) 0.056(4) 0.297(2) 0.081(13) Uiso 1 d
H41 H -0.258(3) 0.011(4) 0.164(2) 0.084(15) Uiso 1 d
H51 H -0.257(3) -0.114(4) 0.047(2) 0.084(14) Uiso 1 d
H61 H -0.116(3) -0.148(4) 0.006(3) 0.071(14) Uiso 1 d
H71 H 0.021(3) -0.077(4) 0.075(2) 0.056(11) Uiso 1 d
H91 H 0.105(3) 0.177(5) 0.146(3) 0.101(19) Uiso 1 d
H92 H 0.024(4) 0.261(6) 0.169(3) 0.13(2) Uiso 1 d
H93 H 0.124(3) 0.232(5) 0.224(3) 0.100(17) Uiso 1 d
H94 H 0.143(3) -0.059(4) 0.192(3) 0.084(14) Uiso 1 d
H95 H 0.163(3) 0.000(4) 0.270(3) 0.085(15) Uiso 1 d
H96 H 0.089(3) -0.119(5) 0.263(3) 0.102(18) Uiso 1 d
H101 H -0.021(2) 0.149(3) 0.4292(17) 0.041(9) Uiso 1 d
H111 H 0.0910(19) 0.027(3) 0.4945(19) 0.033(9) Uiso 1 d
H112 H 0.079(2) -0.029(3) 0.4096(18) 0.044(10) Uiso 1 d
H121 H 0.2069(19) 0.081(3) 0.3869(19) 0.035(9) Uiso 1 d
H131 H 0.234(2) -0.135(4) 0.439(2) 0.063(11) Uiso 1 d
H132 H 0.241(3) -0.075(4) 0.526(3) 0.093(15) Uiso 1 d
H141 H 0.393(3) -0.102(4) 0.500(2) 0.075(13) Uiso 1 d
H142 H 0.371(3) -0.021(4) 0.416(3) 0.075(13) Uiso 1 d
H151 H 0.457(3) 0.116(4) 0.514(2) 0.082(13) Uiso 1 d
H152 H 0.379(2) 0.087(4) 0.573(2) 0.067(13) Uiso 1 d
H161 H 0.343(3) 0.238(4) 0.432(2) 0.068(14) Uiso 1 d
H171 H 0.221(2) 0.180(3) 0.543(2) 0.048(9) Uiso 1 d
H181 H 0.186(3) 0.329(4) 0.395(3) 0.080(13) Uiso 1 d
H182 H 0.192(2) 0.397(4) 0.4773(19) 0.050(10) Uiso 1 d
H191 H 0.036(2) 0.368(3) 0.4264(18) 0.046(10) Uiso 1 d
H221 H 0.116(3) 0.289(4) 0.672(2) 0.071(13) Uiso 1 d
H231 H 0.120(3) 0.315(4) 0.806(2) 0.083(13) Uiso 1 d
H241 H -0.012(3) 0.396(5) 0.851(3) 0.094(16) Uiso 1 d
H251 H -0.146(3) 0.445(4) 0.765(2) 0.083(14) Uiso 1 d
H261 H -0.143(2) 0.419(3) 0.630(2) 0.051(11) Uiso 1 d

loop_
_atom_site_aniso_label
_atom_site_aniso_U_11
_atom_site_aniso_U_22
_atom_site_aniso_U_33
_atom_site_aniso_U_23
_atom_site_aniso_U_13
_atom_site_aniso_U_12
O1 0.0529(15) 0.0442(15) 0.0390(14) -0.0033(12) 0.0040(11) -0.0069(12)
O2 0.0493(16) 0.0648(17) 0.0401(14) -0.0076(12) 0.0033(11) 0.0149(13)
O3 0.0533(17) 0.103(2) 0.0609(18) -0.0017(16) -0.0012(14) 0.0237(17)
N1 0.0437(17) 0.0423(18) 0.0402(16) -0.0038(13) 0.0036(13) -0.0012(15)
C2 0.042(2) 0.059(3) 0.047(2) 0.0030(18) 0.0021(17) 0.0038(19)
C211 0.074(4) 0.072(4) 0.077(4) -0.010(3) -0.002(3) 0.025(3)
C212 0.049(3) 0.117(5) 0.062(3) -0.009(3) 0.012(2) -0.009(3)
C3 0.053(3) 0.047(2) 0.040(2) 0.0040(17) -0.0026(18) 0.0021(19)
C4 0.059(3) 0.065(3) 0.058(3) 0.005(2) -0.008(2) 0.001(2)
C5 0.081(4) 0.061(3) 0.061(3) 0.005(2) -0.019(3) -0.015(3)
C6 0.105(4) 0.058(3) 0.043(3) -0.004(2) -0.014(3) -0.004(3)
C7 0.070(3) 0.060(3) 0.052(3) -0.001(2) 0.007(2) 0.004(2)
C8 0.060(3) 0.041(2) 0.038(2) -0.0016(17) 0.0067(18) -0.001(2)
C9 0.050(2) 0.054(2) 0.044(2) -0.0080(18) 0.0107(18) -0.002(2)
C911 0.088(4) 0.091(4) 0.062(3) -0.010(3) 0.033(3) -0.036(4)
C912 0.055(3) 0.101(5) 0.064(3) -0.027(3) 0.003(3) 0.010(3)
C10 0.045(2) 0.050(3) 0.037(2) 0.0042(17) 0.0049(16) 0.001(2)
C11 0.052(3) 0.046(3) 0.043(2) 0.006(2) 0.0045(19) -0.008(2)
C12 0.048(2) 0.045(2) 0.037(2) 0.0043(17) 0.0078(17) -0.0011(18)
C13 0.055(3) 0.052(3) 0.071(3) 0.011(2) 0.010(2) 0.007(2)
C14 0.055(3) 0.068(3) 0.087(4) 0.004(3) 0.015(3) 0.013(2)
C15 0.047(3) 0.092(4) 0.091(4) -0.011(3) 0.007(3) 0.008(3)
C16 0.055(3) 0.059(3) 0.080(3) -0.017(3) 0.012(2) -0.009(2)
C17 0.039(2) 0.052(2) 0.050(2) -0.004(2) 0.0086(17) -0.0007(19)
C18 0.054(3) 0.037(2) 0.056(3) -0.010(2) 0.0055(19) -0.005(2)
C19 0.050(2) 0.048(3) 0.041(2) -0.0016(18) 0.0039(17) 0.003(2)
C20 0.052(3) 0.050(2) 0.051(2) -0.0030(19) 0.004(2) 0.008(2)
C21 0.056(3) 0.040(2) 0.051(2) -0.0028(18) 0.0121(19) 0.0070(19)
C22 0.059(3) 0.063(3) 0.051(3) -0.005(2) 0.006(2) 0.002(2)
C23 0.076(3) 0.090(4) 0.053(3) -0.003(2) 0.008(3) -0.004(3)
C24 0.109(5) 0.079(4) 0.057(3) -0.008(3) 0.022(3) -0.002(3)
C25 0.093(4) 0.087(4) 0.068(4) -0.001(3) 0.039(3) 0.027(3)
C26 0.070(3) 0.065(3) 0.068(3) 0.008(2) 0.018(3) 0.029(2)

loop_
_atom_type_symbol
_atom_type_description
_atom_type_scat_dispersion_real
_atom_type_scat_dispersion_imag
_atom_type_scat_source
C C 0.0033 0.0016 'International Tables Vol C Tables 4.2.6.8 and 6.1.1.4'
H H 0.0000 0.0000 'International Tables Vol C Tables 4.2.6.8 and 6.1.1.4'
N N 0.0061 0.0033 'International Tables Vol C Tables 4.2.6.8 and 6.1.1.4'
O O 0.0106 0.0060 'International Tables Vol C Tables 4.2.6.8 and 6.1.1.4'

loop_
_geom_angle_atom_site_label_1
_geom_angle_atom_site_label_2
_geom_angle_atom_site_label_3
_geom_angle
N1 O1 C10 111.0(2)
C19 O2 C20 117.6(3)
O1 N1 C2 111.6(3)
O1 N1 C9 108.5(3)
C2 N1 C9 109.5(3)
N1 C2 C3 99.0(3)
N1 C2 C211 115.3(3)
N1 C2 C212 109.0(3)
C3 C2 C211 111.9(4)
C3 C2 C212 112.1(4)
C211 C2 C212 109.2(4)
C2 C3 C4 128.6(4)
C2 C3 C8 111.0(3)
C4 C3 C8 120.4(4)
C3 C4 C5 118.9(4)
C4 C5 C6 120.2(5)
C5 C6 C7 121.4(5)
C6 C7 C8 119.0(4)
C3 C8 C7 120.1(4)
C3 C8 C9 111.1(3)
C7 C8 C9 128.8(4)
N1 C9 C8 99.3(3)
N1 C9 C91 114.6(4)
N1 C9 C92 108.1(3)
C8 C9 C91 111.6(3)
C8 C9 C92 111.6(4)
C91 C9 C92 111.2(4)
O1 C10 C11 113.4(3)
O1 C10 C19 102.8(3)
C11 C10 C19 112.9(3)
C10 C11 C12 114.1(3)
C11 C12 C13 111.6(3)
C11 C12 C17 111.1(3)
C13 C12 C17 111.7(3)
C12 C13 C14 111.7(3)
C13 C14 C15 111.6(4)
C14 C15 C16 111.7(4)
C15 C16 C17 111.9(4)
C12 C17 C16 110.9(3)
C12 C17 C18 109.5(3)
C16 C17 C18 112.1(3)
C17 C18 C19 113.2(3)
O2 C19 C10 108.6(3)
O2 C19 C18 105.8(3)
C10 C19 C18 112.8(4)
O2 C20 O3 123.4(3)
O2 C20 C21 112.6(3)
O3 C20 C21 124.0(4)
C24 C23 C22 120.2(5)
C23 C24 C25 119.9(5)
C24 C25 C26 120.3(5)
C25 C26 C21 120.6(4)
C20 C21 C26 119.4(4)
C20 C21 C22 121.7(4)
C26 C21 C22 118.9(4)
C23 C22 C21 120.1(4)

loop_
_geom_bond_atom_site_label_1
_geom_bond_atom_site_label_2
_geom_bond_distance
O1 N1 1.440(4)
O1 C10 1.440(4)
O2 C19 1.463(4)
O2 C20 1.337(5)
O3 C20 1.209(5)
N1 C2 1.511(4)
N1 C9 1.501(5)
C2 C3 1.503(5)
C2 C211 1.527(7)
C2 C212 1.532(6)
C3 C4 1.394(6)
C3 C8 1.379(6)
C4 C5 1.387(7)
C5 C6 1.363(8)
C6 C7 1.379(7)
C7 C8 1.389(5)
C8 C9 1.506(6)
C9 C91 1.534(7)
C9 C92 1.524(7)
C10 C11 1.513(6)
C10 C19 1.523(6)
C11 C12 1.531(6)
C12 C13 1.533(6)
C12 C17 1.517(5)
C13 C14 1.518(6)
C14 C15 1.513(7)
C15 C16 1.516(7)
C16 C17 1.523(6)
C17 C18 1.524(6)
C18 C19 1.501(6)
C20 C21 1.484(5)
C23 C24 1.372(7)
C23 C22 1.380(6)
C24 C25 1.376(8)
C25 C26 1.372(7)
C26 C21 1.381(6)
C21 C22 1.391(6)
